data_1509714
loop_
_publ_author_name
'Imamov, R.M.'
'Pinsker, Z.G.'
'Ching-Liang, C.'
'Lapidus, E.L.'

_publ_section_title
;
 Determination of the crystal structure of the low-temperature phase
 alpha-Ag2 Se
;
_journal_name_full Kristallografiya
_journal_page_first 275
_journal_page_last 283
_journal_volume 10
_journal_year 1965
_chemical_formula_sum 'Ag2 Se'
_space_group_IT_number 17
_symmetry_space_group_name_Hall 'P 2c 2'
_symmetry_space_group_name_H-M 'P 2 2 21'
_cell_angle_alpha 90
_cell_angle_beta 90
_cell_angle_gamma 90
_cell_formula_units_Z 4
_cell_length_a 7.05
_cell_length_b 7.85
_cell_length_c 4.33
_cell_volume 239.633
_citation_journal_id_ASTM KRISAJ
_cod_data_source_file silver2-3_185.cif
_cod_data_source_block Ag2Se1
_cod_original_formula_sum 'Ag2 Se1'
_cod_database_code 1509714

loop_
_symmetry_equiv_pos_as_xyz
x,y,z
-x,-y,z+1/2
x,-y,-z
-x,y,-z+1/2

loop_
_atom_site_label
_atom_site_type_symbol
_atom_site_fract_x
_atom_site_fract_y
_atom_site_fract_z
_atom_site_occupancy
_atom_site_U_iso_or_equiv
Ag2 Ag+1 0.393 0 0 1 0.0
Ag3 Ag+1 0.378 0.5 0 1 0.0
Ag1 Ag+1 0.121 0.225 0.022 1 0.0
Se1 Se-2 0.298 0.275 0.522 1 0.0
